data_7251458
loop_
_publ_author_name
'Almoaeen, Randa Abd'
'Vinodh, Mickey'
'Alipour, Fatemeh H.'
'Al-Azemi, Talal F.'

_publ_section_title
;
 Influence of crystallization solvents on the crystal structures and
 supramolecular assemblies of a [2]naphthyl-extended pillar[6]arene
;
_journal_issue 8
_journal_name_full CrystEngComm
_journal_page_first 1331
_journal_page_last 1338
_journal_paper_doi 10.1039/D5CE01118C
_journal_volume 28
_journal_year 2026
_chemical_formula_sum 'C106 H128 Br4 O12'
_chemical_formula_weight 1913.72
_space_group_crystal_system monoclinic
_space_group_IT_number 15
_space_group_name_Hall '-C 2yc'
_space_group_name_H-M_alt 'C 1 2/c 1'
_atom_sites_solution_hydrogens geom
_atom_sites_solution_primary direct
_audit_block_doi 10.5517/ccdc.csd.cc2lqy8k
_audit_creation_method SHELXL-2019/3
_audit_update_record
;
2025-02-24 deposited with the CCDC.	2026-01-16 downloaded from the CCDC.
;
_cell_angle_alpha 90
_cell_angle_beta 107.392(4)
_cell_angle_gamma 90
_cell_formula_units_Z 4
_cell_length_a 39.404(2)
_cell_length_b 10.6754(7)
_cell_length_c 24.3659(14)
_cell_measurement_reflns_used 6302
_cell_measurement_temperature 296(2)
_cell_measurement_theta_max 66.17
_cell_measurement_theta_min 3.80
_cell_volume 9781.0(10)
_computing_cell_refinement 'SAINT V8.40A (Bruker Nano, Inc., 2019)'
_computing_data_collection 'Bruker Instrument Service v2019.9.0.0'
_computing_data_reduction 'SAINT V8.40A (Bruker Nano, Inc., 2019)'
_computing_molecular_graphics 'Mercury (Macrae et al., 2020)'
_computing_structure_refinement 'SHELXL-2019/3 (Sheldrick, 2019)'
_computing_structure_solution 'SHELXT 2014/5 (Sheldrick, 2014)'
_diffrn_ambient_temperature 296(2)
_diffrn_detector_area_resol_mean 8.3333
_diffrn_measured_fraction_theta_full 0.990
_diffrn_measured_fraction_theta_max 0.990
_diffrn_measurement_device_type 'Bruker APEX-II CCD'
_diffrn_measurement_method '\f and \w scans'
_diffrn_radiation_type CuK\a
_diffrn_radiation_wavelength 1.54178
_diffrn_reflns_av_R_equivalents 0.0678
_diffrn_reflns_av_unetI/netI 0.0575
_diffrn_reflns_Laue_measured_fraction_full 0.990
_diffrn_reflns_Laue_measured_fraction_max 0.990
_diffrn_reflns_limit_h_max 46
_diffrn_reflns_limit_h_min -46
_diffrn_reflns_limit_k_max 12
_diffrn_reflns_limit_k_min -12
_diffrn_reflns_limit_l_max 24
_diffrn_reflns_limit_l_min -28
_diffrn_reflns_number 37950
_diffrn_reflns_point_group_measured_fraction_full 0.990
_diffrn_reflns_point_group_measured_fraction_max 0.990
_diffrn_reflns_theta_full 66.672
_diffrn_reflns_theta_max 66.672
_diffrn_reflns_theta_min 2.350
_exptl_absorpt_coefficient_mu 2.473
_exptl_absorpt_correction_T_max 0.91
_exptl_absorpt_correction_T_min 0.75
_exptl_absorpt_correction_type multi-scan
_exptl_absorpt_process_details
;
SADABS-2016/2 - Bruker AXS area detector scaling and absorption correction
;
_exptl_crystal_colour colourless
_exptl_crystal_density_diffrn 1.300
_exptl_crystal_description Block
_exptl_crystal_F_000 4000
_exptl_crystal_size_max 0.210
_exptl_crystal_size_mid 0.110
_exptl_crystal_size_min 0.070
_refine_diff_density_max 0.501
_refine_diff_density_min -0.356
_refine_diff_density_rms 0.053
_refine_ls_extinction_method none
_refine_ls_goodness_of_fit_ref 1.030
_refine_ls_hydrogen_treatment constr
_refine_ls_matrix_type full
_refine_ls_number_parameters 635
_refine_ls_number_reflns 8578
_refine_ls_number_restraints 246
_refine_ls_restrained_S_all 1.042
_refine_ls_R_factor_all 0.1199
_refine_ls_R_factor_gt 0.0752
_refine_ls_shift/su_max 0.000
_refine_ls_shift/su_mean 0.000
_refine_ls_structure_factor_coef Fsqd
_refine_ls_weighting_details 'w=1/[\s^2^(Fo^2^)+(0.1271P)^2^+8.4442P] where P=(Fo^2^+2Fc^2^)/3'
_refine_ls_weighting_scheme calc
_refine_ls_wR_factor_gt 0.2133
_refine_ls_wR_factor_ref 0.2571
_reflns_Friedel_coverage 0.000
_reflns_number_gt 4850
_reflns_number_total 8578
_reflns_threshold_expression 'I > 2\s(I)'
_cod_data_source_file d5ce01118c2.cif
_cod_data_source_block PS6_OctBr2
_cod_depositor_comments
;
The following automatic conversions were performed:

data item '_exptl_absorpt_correction_type' value 'Multi-Scan' was
changed to 'multi-scan' in accordance with the
/home/data/users/saulius/crontab/automatic-downloads/rss-feeds/RSC/lib/dictionaries/cif_core.dic
dictionary named 'cif_core.dic' version 2.4.2 last updated on
2011-04-26.

Automatic conversion script
Id: cif_fix_values 8170 2020-07-09 18:12:32Z antanas 

 Adding full bibliography for 7251456--7251459.cif.
;
_cod_original_sg_symbol_H-M 'C 2/c'
_cod_database_code 7251458
_shelx_shelxl_version_number 2019/3
_shelx_space_group_comment
;
The symmetry employed for this shelxl refinement is uniquely defined
by the following loop, which should always be used as a source of
symmetry information in preference to the above space-group names.
They are only intended as comments.
;
_shelx_estimated_absorpt_t_min 0.625
_shelx_estimated_absorpt_t_max 0.846

loop_
_space_group_symop_operation_xyz
'x, y, z'
'-x, y, -z+1/2'
'x+1/2, y+1/2, z'
'-x+1/2, y+1/2, -z+1/2'
'-x, -y, -z'
'x, -y, z-1/2'
'-x+1/2, -y+1/2, -z'
'x+1/2, -y+1/2, z-1/2'

loop_
_atom_site_label
_atom_site_type_symbol
_atom_site_fract_x
_atom_site_fract_y
_atom_site_fract_z
_atom_site_U_iso_or_equiv
_atom_site_adp_type
_atom_site_occupancy
_atom_site_site_symmetry_order
_atom_site_calc_flag
_atom_site_refinement_flags_posn
_atom_site_refinement_flags_adp
_atom_site_refinement_flags_occupancy
_atom_site_disorder_assembly
_atom_site_disorder_group
Br1 Br 0.75212(14) 0.7843(5) 0.5951(3) 0.1982(18) Uani 0.5 1 d D U P A -1
C46 C 0.7473(11) 0.6079(19) 0.5977(14) 0.235(12) Uani 0.5 1 d D U P A -1
H460 H 0.766006 0.588481 0.632802 0.282 Uiso 0.5 1 calc R U P A -1
H461 H 0.725542 0.601615 0.608543 0.282 Uiso 0.5 1 calc R U P A -1
C47 C 0.7460(9) 0.5102(19) 0.5713(13) 0.199(9) Uani 0.5 1 d D U P A -1
H47A H 0.764905 0.531938 0.555134 0.239 Uiso 0.5 1 calc R U P A -1
H47B H 0.724588 0.531566 0.540730 0.239 Uiso 0.5 1 calc R U P A -1
C48 C 0.7454(8) 0.396(2) 0.5587(12) 0.205(9) Uani 0.5 1 d D U P A -1
H48A H 0.763496 0.366586 0.592707 0.246 Uiso 0.5 1 calc R U P A -1
H48B H 0.723210 0.373318 0.565641 0.246 Uiso 0.5 1 calc R U P A -1
C49 C 0.7470(9) 0.310(2) 0.5248(13) 0.186(9) Uani 0.5 1 d D U P A -1
H49A H 0.769235 0.330142 0.517391 0.224 Uiso 0.5 1 calc R U P A -1
H49B H 0.728802 0.336766 0.490290 0.224 Uiso 0.5 1 calc R U P A -1
C50 C 0.7459(6) 0.193(2) 0.5180(11) 0.189(8) Uani 0.5 1 d D U P A -1
H50A H 0.763353 0.162272 0.552558 0.227 Uiso 0.5 1 calc R U P A -1
H50B H 0.723031 0.169803 0.522234 0.227 Uiso 0.5 1 calc R U P A -1
C51 C 0.7493(7) 0.1185(18) 0.4796(13) 0.158(7) Uani 0.5 1 d D U P A -1
H51A H 0.772831 0.137752 0.476891 0.190 Uiso 0.5 1 calc R U P A -1
H51B H 0.732892 0.151524 0.444610 0.190 Uiso 0.5 1 calc R U P A -1
C52 C 0.7468(6) -0.0021(17) 0.4720(9) 0.176(7) Uani 0.5 1 d D U P A -1
H52A H 0.762324 -0.031465 0.508655 0.212 Uiso 0.5 1 calc R U P A -1
H52B H 0.723004 -0.017171 0.474202 0.212 Uiso 0.5 1 calc R U P A -1
C53 C 0.7498(10) -0.086(2) 0.4406(14) 0.198(10) Uani 0.5 1 d D U P A -1
H53A H 0.772163 -0.053614 0.437583 0.237 Uiso 0.5 1 calc R U P A -1
H53B H 0.732410 -0.049174 0.407665 0.237 Uiso 0.5 1 calc R U P A -1
Br2 Br 0.7532(2) -0.2303(6) 0.4004(4) 0.264(3) Uani 0.5 1 d D U P A -1
Br3 Br 0.44878(9) 0.2692(3) 0.71473(14) 0.2141(11) Uani 0.5 1 d D U P B -1
C46A C 0.4256(10) 0.427(2) 0.713(2) 0.319(18) Uiso 0.5 1 d D U P B -1
H46A H 0.400677 0.413392 0.692662 0.383 Uiso 0.5 1 calc R U P B -1
H46B H 0.426899 0.446403 0.752481 0.383 Uiso 0.5 1 calc R U P B -1
C47A C 0.4361(9) 0.5416(19) 0.6888(11) 0.288(12) Uani 0.5 1 d D U P B -1
H47C H 0.455597 0.528003 0.672735 0.345 Uiso 0.5 1 calc R U P B -1
H47D H 0.416376 0.581997 0.660736 0.345 Uiso 0.5 1 calc R U P B -1
C48A C 0.4470(9) 0.607(3) 0.7436(11) 0.282(12) Uani 0.5 1 d D U P B -1
H48C H 0.462604 0.556903 0.774189 0.339 Uiso 0.5 1 calc R U P B -1
H48D H 0.427147 0.638550 0.755069 0.339 Uiso 0.5 1 calc R U P B -1
C49A C 0.4659(7) 0.704(3) 0.7221(13) 0.264(11) Uani 0.5 1 d D U P B -1
H49C H 0.457026 0.701624 0.680469 0.317 Uiso 0.5 1 calc R U P B -1
H49D H 0.458395 0.783998 0.733763 0.317 Uiso 0.5 1 calc R U P B -1
C50A C 0.5046(7) 0.708(3) 0.7373(7) 0.233(10) Uani 0.5 1 d D U P B -1
H50C H 0.512133 0.646144 0.714237 0.280 Uiso 0.5 1 calc R U P B -1
H50D H 0.511471 0.789659 0.726465 0.280 Uiso 0.5 1 calc R U P B -1
C51A C 0.5241(5) 0.686(3) 0.7969(7) 0.215(9) Uani 0.5 1 d D U P B -1
H51C H 0.512624 0.620526 0.812276 0.258 Uiso 0.5 1 calc R U P B -1
H51D H 0.524137 0.762032 0.818994 0.258 Uiso 0.5 1 calc R U P B -1
C52A C 0.5605(5) 0.6503(16) 0.8015(9) 0.174(7) Uani 0.5 1 d D U P B -1
H52C H 0.572434 0.644079 0.842463 0.208 Uiso 0.5 1 calc R U P B -1
H52D H 0.570735 0.722379 0.788185 0.208 Uiso 0.5 1 calc R U P B -1
C53A C 0.5729(4) 0.5397(16) 0.7755(7) 0.146(6) Uani 0.5 1 d D U P B -1
H53C H 0.598512 0.544892 0.784466 0.175 Uiso 0.5 1 calc R U P B -1
H53D H 0.562997 0.545722 0.734017 0.175 Uiso 0.5 1 calc R U P B -1
Br4 Br 0.56102(6) 0.3750(2) 0.79904(8) 0.1443(6) Uani 0.5 1 d D U P B -1
O1 O 0.68797(8) 0.5753(3) 0.72571(14) 0.0964(10) Uani 1 1 d . . . . .
C1 C 0.64424(10) 0.7311(4) 0.72075(16) 0.0642(9) Uani 1 1 d . . . . .
O2 O 0.51010(8) 0.9338(3) 0.60677(13) 0.0819(8) Uani 1 1 d . . . . .
C2 C 0.65526(11) 0.6252(4) 0.69705(17) 0.0703(10) Uani 1 1 d . . . . .
O3 O 0.52695(7) 0.5035(2) 0.59694(12) 0.0736(7) Uani 1 1 d . . . . .
C3 C 0.63364(11) 0.5732(4) 0.64579(19) 0.0799(12) Uani 1 1 d . . . . .
H3 H 0.641542 0.503125 0.630466 0.096 Uiso 1 1 calc R U . . .
C4 C 0.60156(11) 0.6225(4) 0.61815(17) 0.0720(10) Uani 1 1 d . . . . .
H4 H 0.588038 0.585817 0.583997 0.086 Uiso 1 1 calc R U . . .
O4 O 0.36362(8) 0.9027(3) 0.43636(13) 0.0900(9) Uani 1 1 d . . . . .
C5 C 0.58779(10) 0.7282(3) 0.63934(16) 0.0613(9) Uani 1 1 d . . . . .
O5 O 0.34770(8) 0.4335(2) 0.52126(12) 0.0803(8) Uani 1 1 d . . . . .
C6 C 0.55398(10) 0.7815(3) 0.61081(16) 0.0621(9) Uani 1 1 d . . . . .
O6 O 0.33809(9) 1.0354(3) 0.69231(13) 0.0882(9) Uani 1 1 d . . . . .
C7 C 0.54280(10) 0.8844(3) 0.63560(17) 0.0660(9) Uani 1 1 d . . . . .
C8 C 0.56516(12) 0.9382(4) 0.68624(18) 0.0756(11) Uani 1 1 d . . . . .
H8 H 0.557551 1.008873 0.701516 0.091 Uiso 1 1 calc R U . . .
C10 C 0.61033(10) 0.7819(3) 0.69206(16) 0.0625(9) Uani 1 1 d . . . . .
C9 C 0.59729(11) 0.8894(4) 0.71297(18) 0.0701(10) Uani 1 1 d . . . . .
H9 H 0.611407 0.927601 0.746292 0.084 Uiso 1 1 calc R U . . .
C13 C 0.49477(10) 0.5576(3) 0.57143(15) 0.0599(8) Uani 1 1 d . . . . .
C12 C 0.49506(10) 0.6765(3) 0.54823(15) 0.0607(9) Uani 1 1 d . . . . .
C11 C 0.53090(11) 0.7349(4) 0.55196(16) 0.0672(10) Uani 1 1 d . . . . .
H11A H 0.526688 0.805208 0.525551 0.081 Uiso 1 1 calc R U . . .
H11B H 0.544616 0.673639 0.538201 0.081 Uiso 1 1 calc R U . . .
C14 C 0.46235(10) 0.4975(3) 0.56687(17) 0.0659(9) Uani 1 1 d . . . . .
H14 H 0.462535 0.416692 0.581203 0.079 Uiso 1 1 calc R U . . .
C15 C 0.43080(10) 0.5548(3) 0.54199(16) 0.0636(9) Uani 1 1 d . . . . .
H15 H 0.409829 0.513461 0.540868 0.076 Uiso 1 1 calc R U . . .
C16 C 0.42895(10) 0.6759(3) 0.51772(15) 0.0593(8) Uani 1 1 d . . . . .
C17 C 0.39613(10) 0.7343(3) 0.49101(15) 0.0615(9) Uani 1 1 d . . . . .
C18 C 0.39594(11) 0.8470(4) 0.46244(17) 0.0705(10) Uani 1 1 d . . . . .
C45 C 0.3427(2) 1.2359(5) 0.7325(3) 0.133(2) Uani 1 1 d . . . . .
H45A H 0.349362 1.321243 0.728746 0.200 Uiso 1 1 calc R U . . .
H45B H 0.318090 1.232614 0.731025 0.200 Uiso 1 1 calc R U . . .
H45C H 0.357057 1.202926 0.768677 0.200 Uiso 1 1 calc R U . . .
C44 C 0.34830(17) 1.1595(4) 0.6845(2) 0.1043(17) Uani 1 1 d . . . . .
H44A H 0.333932 1.191923 0.647697 0.125 Uiso 1 1 calc R U . . .
H44B H 0.373085 1.162093 0.685529 0.125 Uiso 1 1 calc R U . . .
C43 C 0.3610(3) 0.2315(5) 0.4955(3) 0.149(3) Uani 1 1 d . . . . .
H43A H 0.363333 0.144944 0.506604 0.223 Uiso 1 1 calc R U . . .
H43B H 0.342935 0.240009 0.459143 0.223 Uiso 1 1 calc R U . . .
H43C H 0.383231 0.261675 0.492120 0.223 Uiso 1 1 calc R U . . .
C42 C 0.35083(17) 0.3060(4) 0.5398(2) 0.1004(16) Uani 1 1 d . . . . .
H42A H 0.328383 0.276356 0.543673 0.120 Uiso 1 1 calc R U . . .
H42B H 0.368863 0.298121 0.576801 0.120 Uiso 1 1 calc R U . . .
C41 C 0.32176(18) 1.0057(8) 0.3621(3) 0.143(3) Uani 1 1 d . . . . .
H41A H 0.319043 1.060129 0.329656 0.215 Uiso 1 1 calc R U . . .
H41B H 0.309642 0.928146 0.349305 0.215 Uiso 1 1 calc R U . . .
H41C H 0.311783 1.045015 0.389156 0.215 Uiso 1 1 calc R U . . .
C40 C 0.35964(16) 0.9811(6) 0.3896(2) 0.1141(18) Uani 1 1 d . . . . .
H40A H 0.369890 0.942160 0.362277 0.137 Uiso 1 1 calc R U . . .
H40B H 0.372036 1.059330 0.402231 0.137 Uiso 1 1 calc R U . . .
C20 C 0.45966(11) 0.8512(4) 0.49060(17) 0.0712(10) Uani 1 1 d . . . . .
H20 H 0.480480 0.892424 0.490807 0.085 Uiso 1 1 calc R U . . .
C19 C 0.42830(12) 0.9039(4) 0.46242(18) 0.0755(11) Uani 1 1 d . . . . .
H19 H 0.427919 0.978711 0.442675 0.091 Uiso 1 1 calc R U . . .
C21 C 0.46230(10) 0.7357(3) 0.51994(15) 0.0601(9) Uani 1 1 d . . . . .
C22 C 0.36092(10) 0.6726(4) 0.48914(16) 0.0667(9) Uani 1 1 d . . . . .
H22A H 0.341909 0.725003 0.465955 0.080 Uiso 1 1 calc R U . . .
H22B H 0.359576 0.593262 0.469170 0.080 Uiso 1 1 calc R U . . .
C23 C 0.35343(9) 0.6474(3) 0.54587(16) 0.0617(9) Uani 1 1 d . . . . .
C24 C 0.34613(10) 0.5258(3) 0.55982(16) 0.0656(9) Uani 1 1 d . . . . .
C25 C 0.33668(11) 0.5015(4) 0.60969(18) 0.0720(10) Uani 1 1 d . . . . .
H25 H 0.331484 0.419729 0.617683 0.086 Uiso 1 1 calc R U . . .
C26 C 0.33490(11) 0.5946(4) 0.64677(18) 0.0704(10) Uani 1 1 d . . . . .
H26 H 0.328786 0.575420 0.679825 0.084 Uiso 1 1 calc R U . . .
C27 C 0.34225(9) 0.7210(3) 0.63582(15) 0.0614(9) Uani 1 1 d . . . . .
C28 C 0.33931(10) 0.8191(4) 0.67296(16) 0.0657(9) Uani 1 1 d . . . . .
C29 C 0.34327(11) 0.9414(4) 0.65663(17) 0.0700(10) Uani 1 1 d . . . . .
C36 C 0.49441(16) 1.0215(6) 0.6356(3) 0.1162(18) Uani 1 1 d . . . . .
H36A H 0.507716 1.099293 0.640933 0.139 Uiso 1 1 calc R U . . .
H36B H 0.495479 0.989189 0.673319 0.139 Uiso 1 1 calc R U . . .
C35 C 0.73931(19) 0.4592(10) 0.7379(4) 0.186(4) Uani 1 1 d . . . . .
H35A H 0.750235 0.396332 0.720595 0.278 Uiso 1 1 calc R U . . .
H35B H 0.753183 0.534627 0.743175 0.278 Uiso 1 1 calc R U . . .
H35C H 0.738090 0.429884 0.774492 0.278 Uiso 1 1 calc R U . . .
C34 C 0.70281(17) 0.4852(8) 0.6998(3) 0.138(2) Uani 1 1 d . . . . .
H34A H 0.703747 0.514530 0.662582 0.165 Uiso 1 1 calc R U . . .
H34B H 0.688595 0.409379 0.694021 0.165 Uiso 1 1 calc R U . . .
C33 C 0.32946(11) 0.7955(4) 0.72808(17) 0.0691(10) Uani 1 1 d . . . . .
H33A H 0.307807 0.746110 0.717753 0.083 Uiso 1 1 calc R U . . .
H33B H 0.323620 0.875987 0.741402 0.083 Uiso 1 1 calc R U . . .
C32 C 0.35100(10) 0.7457(3) 0.58369(16) 0.0601(9) Uani 1 1 d . . . . .
C31 C 0.35551(11) 0.8731(4) 0.57081(17) 0.0707(10) Uani 1 1 d . . . . .
H31 H 0.361237 0.892704 0.537455 0.085 Uiso 1 1 calc R U . . .
C30 C 0.35166(12) 0.9667(4) 0.60593(18) 0.0754(11) Uani 1 1 d . . . . .
H30 H 0.354641 1.049311 0.596141 0.090 Uiso 1 1 calc R U . . .
C37 C 0.4579(2) 1.0454(9) 0.6034(4) 0.175(4) Uani 1 1 d . . . . .
H37A H 0.447878 1.104891 0.623750 0.263 Uiso 1 1 calc R U . . .
H37B H 0.456847 1.078644 0.566314 0.263 Uiso 1 1 calc R U . . .
H37C H 0.444626 0.968688 0.598656 0.263 Uiso 1 1 calc R U . . .
C38 C 0.52742(11) 0.3767(4) 0.61649(18) 0.0742(11) Uani 1 1 d . . . . .
H38A H 0.514398 0.323082 0.585118 0.089 Uiso 1 1 calc R U . . .
H38B H 0.516318 0.371539 0.646987 0.089 Uiso 1 1 calc R U . . .
C39 C 0.56560(13) 0.3356(4) 0.6384(2) 0.0916(13) Uani 1 1 d . . . . .
H39A H 0.566664 0.250722 0.651746 0.137 Uiso 1 1 calc R U . . .
H39B H 0.576300 0.340828 0.607827 0.137 Uiso 1 1 calc R U . . .
H39C H 0.578213 0.389088 0.669445 0.137 Uiso 1 1 calc R U . . .

loop_
_atom_site_aniso_label
_atom_site_aniso_U_11
_atom_site_aniso_U_22
_atom_site_aniso_U_33
_atom_site_aniso_U_23
_atom_site_aniso_U_13
_atom_site_aniso_U_12
Br1 0.1446(19) 0.212(5) 0.248(4) 0.048(4) 0.074(2) 0.003(3)
C46 0.23(2) 0.22(2) 0.25(3) 0.00(2) 0.07(2) -0.03(2)
C47 0.156(15) 0.24(2) 0.20(2) 0.00(2) 0.052(16) 0.00(2)
C48 0.168(17) 0.234(19) 0.21(2) 0.005(18) 0.048(16) -0.02(2)
C49 0.121(15) 0.232(18) 0.19(2) 0.01(2) 0.015(14) 0.03(2)
C50 0.132(13) 0.224(16) 0.200(19) 0.030(16) 0.031(14) 0.026(16)
C51 0.073(8) 0.187(15) 0.208(18) 0.035(16) 0.033(12) 0.010(14)
C52 0.132(12) 0.187(15) 0.209(19) 0.048(15) 0.049(13) 0.004(15)
C53 0.161(18) 0.186(18) 0.23(2) 0.016(17) 0.027(19) 0.008(18)
Br2 0.242(5) 0.198(5) 0.312(7) 0.016(4) 0.019(4) 0.001(4)
Br3 0.248(3) 0.209(2) 0.207(3) -0.019(2) 0.101(2) -0.006(2)
C47A 0.35(3) 0.34(2) 0.23(2) 0.051(19) 0.171(19) 0.11(2)
C48A 0.37(3) 0.36(3) 0.187(18) 0.067(18) 0.188(19) 0.09(2)
C49A 0.30(2) 0.35(2) 0.20(2) 0.042(19) 0.168(16) 0.10(2)
C50A 0.29(2) 0.278(18) 0.130(18) 0.064(16) 0.066(16) 0.02(2)
C51A 0.30(2) 0.281(19) 0.107(13) 0.025(12) 0.121(13) 0.027(16)
C52A 0.190(15) 0.190(15) 0.126(12) -0.024(11) 0.025(11) -0.075(12)
C53A 0.104(9) 0.206(15) 0.122(11) -0.012(11) 0.024(8) -0.058(9)
Br4 0.1563(15) 0.1617(16) 0.1238(12) 0.0063(12) 0.0554(11) 0.0233(13)
O1 0.081(2) 0.121(2) 0.085(2) -0.0288(18) 0.0201(16) 0.0192(18)
C1 0.069(2) 0.075(2) 0.056(2) -0.0125(17) 0.0304(18) -0.0120(18)
O2 0.089(2) 0.0752(17) 0.0818(19) -0.0067(14) 0.0266(16) 0.0081(15)
C2 0.070(2) 0.082(3) 0.063(2) -0.018(2) 0.0267(19) -0.004(2)
O3 0.0729(16) 0.0681(15) 0.0787(17) 0.0054(13) 0.0211(14) 0.0008(13)
C3 0.073(3) 0.090(3) 0.079(3) -0.031(2) 0.026(2) 0.002(2)
C4 0.079(3) 0.080(3) 0.059(2) -0.0244(19) 0.024(2) -0.008(2)
O4 0.089(2) 0.101(2) 0.084(2) 0.0457(17) 0.0321(16) 0.0156(16)
C5 0.070(2) 0.062(2) 0.058(2) -0.0072(17) 0.0294(18) -0.0093(17)
O5 0.114(2) 0.0630(16) 0.0703(18) 0.0036(13) 0.0371(16) -0.0096(14)
C6 0.078(2) 0.0591(19) 0.057(2) -0.0055(16) 0.0321(18) -0.0114(17)
O6 0.129(3) 0.0672(17) 0.080(2) 0.0155(14) 0.0495(18) 0.0203(16)
C7 0.073(2) 0.062(2) 0.067(2) 0.0003(18) 0.0269(19) -0.0056(18)
C8 0.096(3) 0.061(2) 0.074(3) -0.0159(19) 0.032(2) -0.003(2)
C10 0.073(2) 0.063(2) 0.058(2) -0.0085(17) 0.0292(18) -0.0114(17)
C9 0.077(3) 0.070(2) 0.064(2) -0.0154(19) 0.023(2) -0.007(2)
C13 0.068(2) 0.0574(19) 0.055(2) -0.0013(16) 0.0199(17) -0.0033(17)
C12 0.069(2) 0.062(2) 0.056(2) -0.0026(16) 0.0260(17) -0.0076(17)
C11 0.076(2) 0.072(2) 0.060(2) -0.0009(18) 0.0292(19) -0.0082(18)
C14 0.078(2) 0.058(2) 0.065(2) 0.0085(17) 0.0264(19) -0.0025(18)
C15 0.070(2) 0.062(2) 0.063(2) 0.0067(17) 0.0263(18) -0.0064(17)
C16 0.073(2) 0.0591(19) 0.0496(19) 0.0047(15) 0.0236(17) -0.0018(17)
C17 0.076(2) 0.063(2) 0.0503(19) 0.0075(16) 0.0268(17) -0.0026(17)
C18 0.080(3) 0.075(2) 0.061(2) 0.0175(19) 0.028(2) 0.006(2)
C45 0.214(8) 0.090(4) 0.115(5) -0.013(3) 0.079(5) 0.000(4)
C44 0.161(5) 0.071(3) 0.092(4) -0.001(2) 0.055(3) 0.001(3)
C43 0.273(10) 0.079(3) 0.128(5) 0.000(3) 0.112(6) 0.012(4)
C42 0.153(5) 0.069(3) 0.092(3) 0.011(2) 0.056(3) -0.001(3)
C41 0.128(5) 0.190(7) 0.105(4) 0.066(5) 0.025(4) 0.040(5)
C40 0.121(4) 0.144(5) 0.082(3) 0.046(3) 0.038(3) 0.026(4)
C20 0.078(3) 0.070(2) 0.070(2) 0.0107(19) 0.028(2) -0.011(2)
C19 0.094(3) 0.066(2) 0.074(3) 0.022(2) 0.036(2) -0.001(2)
C21 0.074(2) 0.061(2) 0.0487(19) 0.0019(15) 0.0235(17) -0.0066(17)
C22 0.071(2) 0.075(2) 0.054(2) 0.0107(18) 0.0199(18) -0.0007(18)
C23 0.060(2) 0.067(2) 0.059(2) 0.0130(17) 0.0192(17) 0.0002(16)
C24 0.072(2) 0.066(2) 0.061(2) 0.0105(18) 0.0234(18) -0.0037(17)
C25 0.086(3) 0.065(2) 0.070(2) 0.012(2) 0.031(2) -0.003(2)
C26 0.079(2) 0.072(2) 0.066(2) 0.018(2) 0.031(2) 0.0016(19)
C27 0.062(2) 0.070(2) 0.054(2) 0.0159(17) 0.0201(16) 0.0077(16)
C28 0.072(2) 0.070(2) 0.059(2) 0.0160(18) 0.0258(18) 0.0122(18)
C29 0.087(3) 0.065(2) 0.062(2) 0.0109(18) 0.029(2) 0.0171(19)
C36 0.115(4) 0.109(4) 0.121(5) -0.015(3) 0.030(4) 0.034(3)
C35 0.105(5) 0.270(10) 0.169(7) -0.025(7) 0.020(5) 0.081(6)
C34 0.115(5) 0.193(6) 0.113(5) -0.013(4) 0.045(4) 0.055(4)
C33 0.075(2) 0.076(2) 0.063(2) 0.0148(19) 0.0306(19) 0.0132(19)
C32 0.062(2) 0.064(2) 0.057(2) 0.0136(17) 0.0231(16) 0.0028(16)
C31 0.091(3) 0.068(2) 0.060(2) 0.0176(19) 0.034(2) 0.007(2)
C30 0.102(3) 0.062(2) 0.069(3) 0.0187(19) 0.036(2) 0.014(2)
C37 0.158(7) 0.207(8) 0.153(7) -0.042(6) 0.035(5) 0.082(6)
C38 0.089(3) 0.065(2) 0.068(2) 0.0050(19) 0.024(2) 0.009(2)
C39 0.092(3) 0.087(3) 0.095(3) 0.009(3) 0.025(3) 0.013(2)

loop_
_atom_type_symbol
_atom_type_description
_atom_type_scat_dispersion_real
_atom_type_scat_dispersion_imag
_atom_type_scat_source
C C 0.0181 0.0091 'International Tables Vol C Tables 4.2.6.8 and 6.1.1.4'
H H 0.0000 0.0000 'International Tables Vol C Tables 4.2.6.8 and 6.1.1.4'
O O 0.0492 0.0322 'International Tables Vol C Tables 4.2.6.8 and 6.1.1.4'
Br Br -0.6763 1.2805 'International Tables Vol C Tables 4.2.6.8 and 6.1.1.4'

loop_
_citation_id
_citation_doi
_citation_year
1 10.1039/D4CE01320D 2025

loop_
_geom_angle_atom_site_label_1
_geom_angle_atom_site_label_2
_geom_angle_atom_site_label_3
_geom_angle
_geom_angle_site_symmetry_1
_geom_angle_site_symmetry_3
_geom_angle_publ_flag
C47 C46 Br1 145(3) . . ?
C47 C46 H460 100.6 . . ?
Br1 C46 H460 100.6 . . ?
C47 C46 H461 100.6 . . ?
Br1 C46 H461 100.6 . . ?
H460 C46 H461 104.3 . . ?
C46 C47 C48 163(3) . . ?
C46 C47 H47A 95.4 . . ?
C48 C47 H47A 95.4 . . ?
C46 C47 H47B 95.4 . . ?
C48 C47 H47B 95.4 . . ?
H47A C47 H47B 103.3 . . ?
C49 C48 C47 151(4) . . ?
C49 C48 H48A 98.9 . . ?
C47 C48 H48A 98.9 . . ?
C49 C48 H48B 98.9 . . ?
C47 C48 H48B 98.9 . . ?
H48A C48 H48B 103.9 . . ?
C48 C49 C50 144(4) . . ?
C48 C49 H49A 100.9 . . ?
C50 C49 H49A 100.9 . . ?
C48 C49 H49B 100.9 . . ?
C50 C49 H49B 100.9 . . ?
H49A C49 H49B 104.4 . . ?
C51 C50 C49 135(3) . . ?
C51 C50 H50A 103.3 . . ?
C49 C50 H50A 103.3 . . ?
C51 C50 H50B 103.3 . . ?
C49 C50 H50B 103.3 . . ?
H50A C50 H50B 105.2 . . ?
C50 C51 C52 135(3) . . ?
C50 C51 H51A 103.5 . . ?
C52 C51 H51A 103.5 . . ?
C50 C51 H51B 103.5 . . ?
C52 C51 H51B 103.5 . . ?
H51A C51 H51B 105.3 . . ?
C53 C52 C51 144(3) . . ?
C53 C52 H52A 100.9 . . ?
C51 C52 H52A 100.9 . . ?
C53 C52 H52B 100.9 . . ?
C51 C52 H52B 100.9 . . ?
H52A C52 H52B 104.4 . . ?
C52 C53 Br2 172(3) . . ?
C52 C53 H53A 92.6 . . ?
Br2 C53 H53A 92.6 . . ?
C52 C53 H53B 92.6 . . ?
Br2 C53 H53B 92.6 . . ?
H53A C53 H53B 103.0 . . ?
C47A C46A Br3 123.5(18) . . ?
C47A C46A H46A 106.5 . . ?
Br3 C46A H46A 106.5 . . ?
C47A C46A H46B 106.5 . . ?
Br3 C46A H46B 106.5 . . ?
H46A C46A H46B 106.5 . . ?
C48A C47A C46A 94(3) . . ?
C48A C47A H47C 112.9 . . ?
C46A C47A H47C 112.9 . . ?
C48A C47A H47D 112.9 . . ?
C46A C47A H47D 112.9 . . ?
H47C C47A H47D 110.3 . . ?
C47A C48A C49A 93(2) . . ?
C47A C48A H48C 113.1 . . ?
C49A C48A H48C 113.1 . . ?
C47A C48A H48D 113.1 . . ?
C49A C48A H48D 113.1 . . ?
H48C C48A H48D 110.5 . . ?
C50A C49A C48A 122(3) . . ?
C50A C49A H49C 106.8 . . ?
C48A C49A H49C 106.8 . . ?
C50A C49A H49D 106.8 . . ?
C48A C49A H49D 106.8 . . ?
H49C C49A H49D 106.6 . . ?
C51A C50A C49A 117(2) . . ?
C51A C50A H50C 108.1 . . ?
C49A C50A H50C 108.1 . . ?
C51A C50A H50D 108.1 . . ?
C49A C50A H50D 108.1 . . ?
H50C C50A H50D 107.3 . . ?
C50A C51A C52A 110(2) . . ?
C50A C51A H51C 109.8 . . ?
C52A C51A H51C 109.8 . . ?
C50A C51A H51D 109.8 . . ?
C52A C51A H51D 109.8 . . ?
H51C C51A H51D 108.2 . . ?
C51A C52A C53A 128.1(18) . . ?
C51A C52A H52C 105.3 . . ?
C53A C52A H52C 105.3 . . ?
C51A C52A H52D 105.3 . . ?
C53A C52A H52D 105.3 . . ?
H52C C52A H52D 106.0 . . ?
C52A C53A Br4 116.8(12) . . ?
C52A C53A H53C 108.1 . . ?
Br4 C53A H53C 108.1 . . ?
C52A C53A H53D 108.1 . . ?
Br4 C53A H53D 108.1 . . ?
H53C C53A H53D 107.3 . . ?
C34 O1 C2 120.0(4) . . ?
C2 C1 C10 118.0(3) . . ?
C2 C1 C33 118.9(4) . 2_656 ?
C10 C1 C33 122.7(3) . 2_656 ?
C7 O2 C36 118.7(4) . . ?
O1 C2 C1 117.6(3) . . ?
O1 C2 C3 121.8(4) . . ?
C1 C2 C3 120.6(4) . . ?
C13 O3 C38 118.0(3) . . ?
C4 C3 C2 121.3(4) . . ?
C4 C3 H3 119.3 . . ?
C2 C3 H3 119.3 . . ?
C3 C4 C5 122.3(4) . . ?
C3 C4 H4 118.9 . . ?
C5 C4 H4 118.9 . . ?
C18 O4 C40 120.2(4) . . ?
C4 C5 C6 123.0(3) . . ?
C4 C5 C10 116.1(4) . . ?
C6 C5 C10 120.9(3) . . ?
C24 O5 C42 118.9(3) . . ?
C7 C6 C5 118.4(3) . . ?
C7 C6 C11 119.2(4) . . ?
C5 C6 C11 122.3(3) . . ?
C29 O6 C44 119.6(3) . . ?
O2 C7 C6 116.9(3) . . ?
O2 C7 C8 122.5(3) . . ?
C6 C7 C8 120.5(4) . . ?
C9 C8 C7 121.3(4) . . ?
C9 C8 H8 119.4 . . ?
C7 C8 H8 119.4 . . ?
C9 C10 C1 121.6(3) . . ?
C9 C10 C5 116.7(4) . . ?
C1 C10 C5 121.7(3) . . ?
C8 C9 C10 122.1(4) . . ?
C8 C9 H9 119.0 . . ?
C10 C9 H9 119.0 . . ?
O3 C13 C12 116.9(3) . . ?
O3 C13 C14 122.9(3) . . ?
C12 C13 C14 120.2(3) . . ?
C13 C12 C21 119.2(3) . . ?
C13 C12 C11 118.0(3) . . ?
C21 C12 C11 122.7(3) . . ?
C12 C11 C6 118.0(3) . . ?
C12 C11 H11A 107.8 . . ?
C6 C11 H11A 107.8 . . ?
C12 C11 H11B 107.8 . . ?
C6 C11 H11B 107.8 . . ?
H11A C11 H11B 107.1 . . ?
C15 C14 C13 121.4(3) . . ?
C15 C14 H14 119.3 . . ?
C13 C14 H14 119.3 . . ?
C14 C15 C16 121.7(3) . . ?
C14 C15 H15 119.2 . . ?
C16 C15 H15 119.2 . . ?
C17 C16 C15 121.6(3) . . ?
C17 C16 C21 121.3(3) . . ?
C15 C16 C21 117.0(3) . . ?
C18 C17 C16 118.8(3) . . ?
C18 C17 C22 119.4(3) . . ?
C16 C17 C22 121.6(3) . . ?
O4 C18 C17 118.1(3) . . ?
O4 C18 C19 121.7(3) . . ?
C17 C18 C19 120.2(4) . . ?
C44 C45 H45A 109.5 . . ?
C44 C45 H45B 109.5 . . ?
H45A C45 H45B 109.5 . . ?
C44 C45 H45C 109.5 . . ?
H45A C45 H45C 109.5 . . ?
H45B C45 H45C 109.5 . . ?
O6 C44 C45 106.9(4) . . ?
O6 C44 H44A 110.3 . . ?
C45 C44 H44A 110.3 . . ?
O6 C44 H44B 110.3 . . ?
C45 C44 H44B 110.3 . . ?
H44A C44 H44B 108.6 . . ?
C42 C43 H43A 109.5 . . ?
C42 C43 H43B 109.5 . . ?
H43A C43 H43B 109.5 . . ?
C42 C43 H43C 109.5 . . ?
H43A C43 H43C 109.5 . . ?
H43B C43 H43C 109.5 . . ?
O5 C42 C43 107.2(4) . . ?
O5 C42 H42A 110.3 . . ?
C43 C42 H42A 110.3 . . ?
O5 C42 H42B 110.3 . . ?
C43 C42 H42B 110.3 . . ?
H42A C42 H42B 108.5 . . ?
C40 C41 H41A 109.5 . . ?
C40 C41 H41B 109.5 . . ?
H41A C41 H41B 109.5 . . ?
C40 C41 H41C 109.5 . . ?
H41A C41 H41C 109.5 . . ?
H41B C41 H41C 109.5 . . ?
O4 C40 C41 109.6(5) . . ?
O4 C40 H40A 109.8 . . ?
C41 C40 H40A 109.8 . . ?
O4 C40 H40B 109.8 . . ?
C41 C40 H40B 109.8 . . ?
H40A C40 H40B 108.2 . . ?
C19 C20 C21 122.8(4) . . ?
C19 C20 H20 118.6 . . ?
C21 C20 H20 118.6 . . ?
C20 C19 C18 120.8(4) . . ?
C20 C19 H19 119.6 . . ?
C18 C19 H19 119.6 . . ?
C20 C21 C12 123.6(3) . . ?
C20 C21 C16 115.9(3) . . ?
C12 C21 C16 120.4(3) . . ?
C23 C22 C17 118.1(3) . . ?
C23 C22 H22A 107.8 . . ?
C17 C22 H22A 107.8 . . ?
C23 C22 H22B 107.8 . . ?
C17 C22 H22B 107.8 . . ?
H22A C22 H22B 107.1 . . ?
C24 C23 C32 118.1(3) . . ?
C24 C23 C22 119.8(3) . . ?
C32 C23 C22 121.9(3) . . ?
O5 C24 C23 116.5(3) . . ?
O5 C24 C25 122.6(3) . . ?
C23 C24 C25 120.9(4) . . ?
C26 C25 C24 121.4(4) . . ?
C26 C25 H25 119.3 . . ?
C24 C25 H25 119.3 . . ?
C25 C26 C27 121.0(3) . . ?
C25 C26 H26 119.5 . . ?
C27 C26 H26 119.5 . . ?
C28 C27 C26 121.5(3) . . ?
C28 C27 C32 121.2(3) . . ?
C26 C27 C32 117.1(3) . . ?
C29 C28 C27 118.4(3) . . ?
C29 C28 C33 119.2(3) . . ?
C27 C28 C33 122.2(3) . . ?
O6 C29 C28 116.9(3) . . ?
O6 C29 C30 122.3(3) . . ?
C28 C29 C30 120.8(4) . . ?
O2 C36 C37 111.0(5) . . ?
O2 C36 H36A 109.4 . . ?
C37 C36 H36A 109.4 . . ?
O2 C36 H36B 109.4 . . ?
C37 C36 H36B 109.4 . . ?
H36A C36 H36B 108.0 . . ?
C34 C35 H35A 109.5 . . ?
C34 C35 H35B 109.5 . . ?
H35A C35 H35B 109.5 . . ?
C34 C35 H35C 109.5 . . ?
H35A C35 H35C 109.5 . . ?
H35B C35 H35C 109.5 . . ?
O1 C34 C35 108.0(6) . . ?
O1 C34 H34A 110.1 . . ?
C35 C34 H34A 110.1 . . ?
O1 C34 H34B 110.1 . . ?
C35 C34 H34B 110.1 . . ?
H34A C34 H34B 108.4 . . ?
C28 C33 C1 120.2(3) . 2_656 ?
C28 C33 H33A 107.3 . . ?
C1 C33 H33A 107.3 2_656 . ?
C28 C33 H33B 107.3 . . ?
C1 C33 H33B 107.3 2_656 . ?
H33A C33 H33B 106.9 . . ?
C31 C32 C23 121.9(3) . . ?
C31 C32 C27 116.8(3) . . ?
C23 C32 C27 121.3(3) . . ?
C30 C31 C32 121.5(3) . . ?
C30 C31 H31 119.2 . . ?
C32 C31 H31 119.2 . . ?
C31 C30 C29 121.1(4) . . ?
C31 C30 H30 119.4 . . ?
C29 C30 H30 119.4 . . ?
C36 C37 H37A 109.5 . . ?
C36 C37 H37B 109.5 . . ?
H37A C37 H37B 109.5 . . ?
C36 C37 H37C 109.5 . . ?
H37A C37 H37C 109.5 . . ?
H37B C37 H37C 109.5 . . ?
O3 C38 C39 107.8(4) . . ?
O3 C38 H38A 110.2 . . ?
C39 C38 H38A 110.2 . . ?
O3 C38 H38B 110.2 . . ?
C39 C38 H38B 110.2 . . ?
H38A C38 H38B 108.5 . . ?
C38 C39 H39A 109.5 . . ?
C38 C39 H39B 109.5 . . ?
H39A C39 H39B 109.5 . . ?
C38 C39 H39C 109.5 . . ?
H39A C39 H39C 109.5 . . ?
H39B C39 H39C 109.5 . . ?

loop_
_geom_bond_atom_site_label_1
_geom_bond_atom_site_label_2
_geom_bond_distance
_geom_bond_site_symmetry_2
_geom_bond_publ_flag
Br1 C46 1.896(19) . ?
C46 C47 1.219(16) . ?
C46 H460 0.9700 . ?
C46 H461 0.9700 . ?
C47 C48 1.252(15) . ?
C47 H47A 0.9700 . ?
C47 H47B 0.9700 . ?
C48 C49 1.250(15) . ?
C48 H48A 0.9700 . ?
C48 H48B 0.9700 . ?
C49 C50 1.265(15) . ?
C49 H49A 0.9700 . ?
C49 H49B 0.9700 . ?
C50 C51 1.261(16) . ?
C50 H50A 0.9700 . ?
C50 H50B 0.9700 . ?
C51 C52 1.300(15) . ?
C51 H51A 0.9700 . ?
C51 H51B 0.9700 . ?
C52 C53 1.207(14) . ?
C52 H52A 0.9700 . ?
C52 H52B 0.9700 . ?
C53 Br2 1.852(17) . ?
C53 H53A 0.9700 . ?
C53 H53B 0.9700 . ?
Br3 C46A 1.91(2) . ?
C46A C47A 1.471(17) . ?
C46A H46A 0.9700 . ?
C46A H46B 0.9700 . ?
C47A C48A 1.451(16) . ?
C47A H47C 0.9700 . ?
C47A H47D 0.9700 . ?
C48A C49A 1.466(16) . ?
C48A H48C 0.9700 . ?
C48A H48D 0.9700 . ?
C49A C50A 1.460(16) . ?
C49A H49C 0.9700 . ?
C49A H49D 0.9700 . ?
C50A C51A 1.443(15) . ?
C50A H50C 0.9700 . ?
C50A H50D 0.9700 . ?
C51A C52A 1.456(15) . ?
C51A H51C 0.9700 . ?
C51A H51D 0.9700 . ?
C52A C53A 1.490(14) . ?
C52A H52C 0.9700 . ?
C52A H52D 0.9700 . ?
C53A Br4 1.949(16) . ?
C53A H53C 0.9700 . ?
C53A H53D 0.9700 . ?
O1 C34 1.374(6) . ?
O1 C2 1.376(5) . ?
C1 C2 1.396(5) . ?
C1 C10 1.418(5) . ?
C1 C33 1.526(5) 2_656 ?
O2 C7 1.375(5) . ?
O2 C36 1.419(6) . ?
C2 C3 1.399(6) . ?
O3 C13 1.363(4) . ?
O3 C38 1.433(5) . ?
C3 C4 1.349(6) . ?
C3 H3 0.9300 . ?
C4 C5 1.415(5) . ?
C4 H4 0.9300 . ?
O4 C18 1.377(5) . ?
O4 C40 1.384(5) . ?
C5 C6 1.424(5) . ?
C5 C10 1.444(5) . ?
O5 C24 1.376(5) . ?
O5 C42 1.428(5) . ?
C6 C7 1.387(5) . ?
C6 C11 1.533(5) . ?
O6 C29 1.382(5) . ?
O6 C44 1.415(5) . ?
C7 C8 1.406(6) . ?
C8 C9 1.344(6) . ?
C8 H8 0.9300 . ?
C10 C9 1.413(5) . ?
C9 H9 0.9300 . ?
C13 C12 1.391(5) . ?
C13 C14 1.404(5) . ?
C12 C21 1.417(5) . ?
C12 C11 1.522(5) . ?
C11 H11A 0.9700 . ?
C11 H11B 0.9700 . ?
C14 C15 1.355(5) . ?
C14 H14 0.9300 . ?
C15 C16 1.414(5) . ?
C15 H15 0.9300 . ?
C16 C17 1.408(5) . ?
C16 C21 1.447(5) . ?
C17 C18 1.389(5) . ?
C17 C22 1.524(5) . ?
C18 C19 1.413(6) . ?
C45 C44 1.496(7) . ?
C45 H45A 0.9600 . ?
C45 H45B 0.9600 . ?
C45 H45C 0.9600 . ?
C44 H44A 0.9700 . ?
C44 H44B 0.9700 . ?
C43 C42 1.489(7) . ?
C43 H43A 0.9600 . ?
C43 H43B 0.9600 . ?
C43 H43C 0.9600 . ?
C42 H42A 0.9700 . ?
C42 H42B 0.9700 . ?
C41 C40 1.466(8) . ?
C41 H41A 0.9600 . ?
C41 H41B 0.9600 . ?
C41 H41C 0.9600 . ?
C40 H40A 0.9700 . ?
C40 H40B 0.9700 . ?
C20 C19 1.345(6) . ?
C20 C21 1.413(5) . ?
C20 H20 0.9300 . ?
C19 H19 0.9300 . ?
C22 C23 1.521(5) . ?
C22 H22A 0.9700 . ?
C22 H22B 0.9700 . ?
C23 C24 1.393(5) . ?
C23 C32 1.419(5) . ?
C24 C25 1.398(5) . ?
C25 C26 1.360(6) . ?
C25 H25 0.9300 . ?
C26 C27 1.422(5) . ?
C26 H26 0.9300 . ?
C27 C28 1.411(5) . ?
C27 C32 1.436(5) . ?
C28 C29 1.388(5) . ?
C28 C33 1.526(5) . ?
C29 C30 1.397(5) . ?
C36 C37 1.441(9) . ?
C36 H36A 0.9700 . ?
C36 H36B 0.9700 . ?
C35 C34 1.487(9) . ?
C35 H35A 0.9600 . ?
C35 H35B 0.9600 . ?
C35 H35C 0.9600 . ?
C34 H34A 0.9700 . ?
C34 H34B 0.9700 . ?
C33 H33A 0.9700 . ?
C33 H33B 0.9700 . ?
C32 C31 1.418(5) . ?
C31 C30 1.354(5) . ?
C31 H31 0.9300 . ?
C30 H30 0.9300 . ?
C37 H37A 0.9600 . ?
C37 H37B 0.9600 . ?
C37 H37C 0.9600 . ?
C38 C39 1.504(6) . ?
C38 H38A 0.9700 . ?
C38 H38B 0.9700 . ?
C39 H39A 0.9600 . ?
C39 H39B 0.9600 . ?
C39 H39C 0.9600 . ?

loop_
_geom_torsion_atom_site_label_1
_geom_torsion_atom_site_label_2
_geom_torsion_atom_site_label_3
_geom_torsion_atom_site_label_4
_geom_torsion
_geom_torsion_site_symmetry_1
_geom_torsion_site_symmetry_2
_geom_torsion_site_symmetry_3
_geom_torsion_site_symmetry_4
_geom_torsion_publ_flag
Br1 C46 C47 C48 170(9) . . . . ?
C46 C47 C48 C49 -168(10) . . . . ?
C47 C48 C49 C50 180(100) . . . . ?
C48 C49 C50 C51 -177(4) . . . . ?
C49 C50 C51 C52 -177(3) . . . . ?
C50 C51 C52 C53 -178(4) . . . . ?
Br3 C46A C47A C48A -115(4) . . . . ?
C46A C47A C48A C49A 166(3) . . . . ?
C47A C48A C49A C50A -105(3) . . . . ?
C48A C49A C50A C51A -44(4) . . . . ?
C49A C50A C51A C52A 160(3) . . . . ?
C50A C51A C52A C53A -61(4) . . . . ?
C51A C52A C53A Br4 -62(3) . . . . ?
C34 O1 C2 C1 -168.9(5) . . . . ?
C34 O1 C2 C3 10.7(7) . . . . ?
C10 C1 C2 O1 -178.9(4) . . . . ?
C33 C1 C2 O1 8.0(5) 2_656 . . . ?
C10 C1 C2 C3 1.4(6) . . . . ?
C33 C1 C2 C3 -171.7(4) 2_656 . . . ?
O1 C2 C3 C4 179.7(4) . . . . ?
C1 C2 C3 C4 -0.6(7) . . . . ?
C2 C3 C4 C5 -0.6(7) . . . . ?
C3 C4 C5 C6 -179.9(4) . . . . ?
C3 C4 C5 C10 0.9(6) . . . . ?
C4 C5 C6 C7 179.3(3) . . . . ?
C10 C5 C6 C7 -1.5(5) . . . . ?
C4 C5 C6 C11 -5.1(5) . . . . ?
C10 C5 C6 C11 174.1(3) . . . . ?
C36 O2 C7 C6 167.3(4) . . . . ?
C36 O2 C7 C8 -16.1(6) . . . . ?
C5 C6 C7 O2 179.7(3) . . . . ?
C11 C6 C7 O2 4.0(5) . . . . ?
C5 C6 C7 C8 3.0(5) . . . . ?
C11 C6 C7 C8 -172.7(3) . . . . ?
O2 C7 C8 C9 -178.7(4) . . . . ?
C6 C7 C8 C9 -2.2(6) . . . . ?
C2 C1 C10 C9 -179.5(3) . . . . ?
C33 C1 C10 C9 -6.7(5) 2_656 . . . ?
C2 C1 C10 C5 -1.1(5) . . . . ?
C33 C1 C10 C5 171.8(3) 2_656 . . . ?
C4 C5 C10 C9 178.5(3) . . . . ?
C6 C5 C10 C9 -0.8(5) . . . . ?
C4 C5 C10 C1 -0.1(5) . . . . ?
C6 C5 C10 C1 -179.3(3) . . . . ?
C7 C8 C9 C10 -0.2(6) . . . . ?
C1 C10 C9 C8 -179.8(4) . . . . ?
C5 C10 C9 C8 1.7(6) . . . . ?
C38 O3 C13 C12 -174.4(3) . . . . ?
C38 O3 C13 C14 4.1(5) . . . . ?
O3 C13 C12 C21 178.4(3) . . . . ?
C14 C13 C12 C21 -0.1(5) . . . . ?
O3 C13 C12 C11 1.3(5) . . . . ?
C14 C13 C12 C11 -177.3(3) . . . . ?
C13 C12 C11 C6 -72.8(4) . . . . ?
C21 C12 C11 C6 110.2(4) . . . . ?
C7 C6 C11 C12 -68.1(5) . . . . ?
C5 C6 C11 C12 116.3(4) . . . . ?
O3 C13 C14 C15 179.0(4) . . . . ?
C12 C13 C14 C15 -2.6(6) . . . . ?
C13 C14 C15 C16 2.2(6) . . . . ?
C14 C15 C16 C17 178.9(4) . . . . ?
C14 C15 C16 C21 0.7(5) . . . . ?
C15 C16 C17 C18 -173.0(3) . . . . ?
C21 C16 C17 C18 5.1(5) . . . . ?
C15 C16 C17 C22 2.7(5) . . . . ?
C21 C16 C17 C22 -179.3(3) . . . . ?
C40 O4 C18 C17 -153.4(5) . . . . ?
C40 O4 C18 C19 28.9(7) . . . . ?
C16 C17 C18 O4 179.7(3) . . . . ?
C22 C17 C18 O4 4.0(5) . . . . ?
C16 C17 C18 C19 -2.6(6) . . . . ?
C22 C17 C18 C19 -178.3(4) . . . . ?
C29 O6 C44 C45 -174.6(5) . . . . ?
C24 O5 C42 C43 -166.1(5) . . . . ?
C18 O4 C40 C41 167.5(5) . . . . ?
C21 C20 C19 C18 2.1(7) . . . . ?
O4 C18 C19 C20 176.6(4) . . . . ?
C17 C18 C19 C20 -1.0(6) . . . . ?
C19 C20 C21 C12 177.8(4) . . . . ?
C19 C20 C21 C16 0.3(6) . . . . ?
C13 C12 C21 C20 -174.2(3) . . . . ?
C11 C12 C21 C20 2.7(5) . . . . ?
C13 C12 C21 C16 3.1(5) . . . . ?
C11 C12 C21 C16 -179.9(3) . . . . ?
C17 C16 C21 C20 -4.0(5) . . . . ?
C15 C16 C21 C20 174.2(3) . . . . ?
C17 C16 C21 C12 178.5(3) . . . . ?
C15 C16 C21 C12 -3.4(5) . . . . ?
C18 C17 C22 C23 -121.7(4) . . . . ?
C16 C17 C22 C23 62.7(5) . . . . ?
C17 C22 C23 C24 -122.7(4) . . . . ?
C17 C22 C23 C32 62.0(5) . . . . ?
C42 O5 C24 C23 162.0(4) . . . . ?
C42 O5 C24 C25 -20.0(6) . . . . ?
C32 C23 C24 O5 178.1(3) . . . . ?
C22 C23 C24 O5 2.7(5) . . . . ?
C32 C23 C24 C25 0.0(6) . . . . ?
C22 C23 C24 C25 -175.4(4) . . . . ?
O5 C24 C25 C26 -179.2(4) . . . . ?
C23 C24 C25 C26 -1.2(6) . . . . ?
C24 C25 C26 C27 0.7(6) . . . . ?
C25 C26 C27 C28 177.8(4) . . . . ?
C25 C26 C27 C32 1.0(6) . . . . ?
C26 C27 C28 C29 -173.4(4) . . . . ?
C32 C27 C28 C29 3.3(6) . . . . ?
C26 C27 C28 C33 2.3(6) . . . . ?
C32 C27 C28 C33 179.0(3) . . . . ?
C44 O6 C29 C28 167.8(4) . . . . ?
C44 O6 C29 C30 -13.0(6) . . . . ?
C27 C28 C29 O6 176.2(4) . . . . ?
C33 C28 C29 O6 0.3(6) . . . . ?
C27 C28 C29 C30 -3.0(6) . . . . ?
C33 C28 C29 C30 -178.8(4) . . . . ?
C7 O2 C36 C37 -169.3(6) . . . . ?
C2 O1 C34 C35 174.1(6) . . . . ?
C29 C28 C33 C1 -113.9(4) . . . 2_656 ?
C27 C28 C33 C1 70.4(5) . . . 2_656 ?
C24 C23 C32 C31 -175.5(4) . . . . ?
C22 C23 C32 C31 -0.1(6) . . . . ?
C24 C23 C32 C27 1.7(5) . . . . ?
C22 C23 C32 C27 177.0(3) . . . . ?
C28 C27 C32 C31 -1.7(5) . . . . ?
C26 C27 C32 C31 175.1(4) . . . . ?
C28 C27 C32 C23 -179.0(3) . . . . ?
C26 C27 C32 C23 -2.2(5) . . . . ?
C23 C32 C31 C30 177.1(4) . . . . ?
C27 C32 C31 C30 -0.1(6) . . . . ?
C32 C31 C30 C29 0.4(7) . . . . ?
O6 C29 C30 C31 -177.9(4) . . . . ?
C28 C29 C30 C31 1.2(7) . . . . ?
C13 O3 C38 C39 175.5(3) . . . . ?
